data_4511182
loop_
_publ_author_name
'Mukherjee, Sudarshana'
'Lan, Yanhua'
'Kostakis, George E.'
'Cl\'erac, Rodolphe'
'Anson, Christopher E.'
'Powell, Annie K.'

_publ_section_title
;
 Influence of Water Ligands on Structural Diversity: From a
 One-Dimensional Linear Coordination Polymer to Three-Dimensional
 Ferrimagnetic Diamondoid Metal&#x2212;Organic Frameworks
;
_journal_issue 1
_journal_name_full 'Crystal Growth &amp; Design'
_journal_page_first 577
_journal_paper_doi 10.1021/cg800879c
_journal_volume 9
_journal_year 2009
_chemical_formula_sum 'C52 H44 Mn3 N4 O12'
_chemical_formula_weight 1081.73
_chemical_name_systematic
; 
 ? 
;
_space_group_IT_number 78
_symmetry_cell_setting tetragonal
_symmetry_space_group_name_Hall 'P 4cw'
_symmetry_space_group_name_H-M 'P 43'
_atom_sites_solution_hydrogens geom
_atom_sites_solution_primary direct
_atom_sites_solution_secondary difmap
_audit_creation_method SHELXL-97
_cell_angle_alpha 90.00
_cell_angle_beta 90.00
_cell_angle_gamma 90.00
_cell_formula_units_Z 4
_cell_length_a 18.7991(2)
_cell_length_b 18.7991(2)
_cell_length_c 13.8136(3)
_cell_measurement_reflns_used 18760
_cell_measurement_temperature 100(2)
_cell_measurement_theta_max 28.03
_cell_measurement_theta_min 2.17
_cell_volume 4881.81(13)
_computing_cell_refinement 'SMART-NT 5.6 (Bruker AXS Inc., 2005)'
_computing_data_collection 'SMART-NT 5.6 (Bruker AXS Inc., 2005)'
_computing_data_reduction 'SAINT+ 6.45 (Bruker AXS Inc., 2003)'
_computing_molecular_graphics 'SHELXTL 6.14 (BrukerAXS Inc., 2003)'
_computing_publication_material 'SHELXTL 6.14 (BrukerAXS Inc., 2003)'
_computing_structure_refinement 'SHELXTL 6.14 (BrukerAXS Inc., 2003)'
_computing_structure_solution 'SHELXTL 6.14 (BrukerAXS Inc., 2003)'
_diffrn_ambient_temperature 100(2)
_diffrn_detector_area_resol_mean 8.333
_diffrn_measured_fraction_theta_full 0.999
_diffrn_measured_fraction_theta_max 0.954
_diffrn_measurement_device_type 'Bruker SMART Apex'
_diffrn_measurement_method 'CCD area detector'
_diffrn_radiation_monochromator graphite
_diffrn_radiation_source 'rotating anode'
_diffrn_radiation_type MoK\a
_diffrn_radiation_wavelength 0.71073
_diffrn_reflns_av_R_equivalents 0.0213
_diffrn_reflns_av_sigmaI/netI 0.0217
_diffrn_reflns_limit_h_max 24
_diffrn_reflns_limit_h_min -24
_diffrn_reflns_limit_k_max 24
_diffrn_reflns_limit_k_min -23
_diffrn_reflns_limit_l_max 18
_diffrn_reflns_limit_l_min -18
_diffrn_reflns_number 34044
_diffrn_reflns_theta_full 25.00
_diffrn_reflns_theta_max 28.14
_diffrn_reflns_theta_min 1.83
_exptl_absorpt_coefficient_mu 0.832
_exptl_absorpt_correction_T_max 0.879
_exptl_absorpt_correction_T_min 0.796
_exptl_absorpt_correction_type multi-scan
_exptl_absorpt_process_details 'SADABS (Bruker AXS Inc., 2005)'
_exptl_crystal_colour black
_exptl_crystal_density_diffrn 1.472
_exptl_crystal_density_method 'not measured'
_exptl_crystal_description block
_exptl_crystal_F_000 2220
_exptl_crystal_size_max 0.26
_exptl_crystal_size_mid 0.21
_exptl_crystal_size_min 0.16
_refine_diff_density_max 1.024
_refine_diff_density_min -0.294
_refine_diff_density_rms 0.084
_refine_ls_abs_structure_details 'Flack H D (1983), Acta Cryst. A39, 876-881, 4855 Friedel pairs'
_refine_ls_abs_structure_Flack 0.478(10)
_refine_ls_extinction_method none
_refine_ls_goodness_of_fit_ref 1.020
_refine_ls_hydrogen_treatment constr
_refine_ls_matrix_type full
_refine_ls_number_parameters 645
_refine_ls_number_reflns 11063
_refine_ls_number_restraints 1
_refine_ls_restrained_S_all 1.020
_refine_ls_R_factor_all 0.0375
_refine_ls_R_factor_gt 0.0352
_refine_ls_shift/su_max 0.001
_refine_ls_shift/su_mean 0.000
_refine_ls_structure_factor_coef Fsqd
_refine_ls_weighting_details 'calc w=1/[\s^2^(Fo^2^)+(0.0538P)^2^+1.5612P] where P=(Fo^2^+2Fc^2^)/3'
_refine_ls_weighting_scheme calc
_refine_ls_wR_factor_gt 0.0848
_refine_ls_wR_factor_ref 0.0863
_reflns_number_gt 10556
_reflns_number_total 11063
_reflns_threshold_expression >2sigma(I)
_cod_data_source_file cg800879c_si_001.cif
_cod_data_source_block msa441
_cod_database_code 4511182

loop_
_symmetry_equiv_pos_as_xyz
'x, y, z'
'-x, -y, z+1/2'
'-y, x, z+3/4'
'y, -x, z+1/4'

loop_
_atom_site_label
_atom_site_type_symbol
_atom_site_fract_x
_atom_site_fract_y
_atom_site_fract_z
_atom_site_U_iso_or_equiv
_atom_site_adp_type
_atom_site_occupancy
_atom_site_symmetry_multiplicity
_atom_site_calc_flag
_atom_site_refinement_flags
Mn1 Mn -0.003872(17) 0.247051(19) 0.39332(2) 0.02339(8) Uani 1 1 d .
Mn2 Mn 0.494593(17) 0.247591(18) 0.42784(2) 0.02223(8) Uani 1 1 d .
Mn3 Mn 0.262543(18) 0.260143(19) 0.53474(3) 0.02577(8) Uani 1 1 d .
O1 O -0.05547(8) 0.26274(9) 0.50547(12) 0.0264(3) Uani 1 1 d .
C1 C -0.03302(12) 0.27198(11) 0.59493(17) 0.0237(4) Uani 1 1 d .
C2 C 0.03930(12) 0.27364(11) 0.62339(17) 0.0228(4) Uani 1 1 d .
C3 C 0.05689(14) 0.28837(13) 0.72004(19) 0.0316(5) Uani 1 1 d .
H3A H 0.1055 0.2902 0.7388 0.038 Uiso 1 1 calc R
C4 C 0.00450(14) 0.30021(14) 0.7885(2) 0.0377(6) Uani 1 1 d .
H4A H 0.0169 0.3117 0.8533 0.045 Uiso 1 1 calc R
C5 C -0.06639(14) 0.29515(14) 0.76145(19) 0.0356(6) Uani 1 1 d .
H5A H -0.1022 0.3017 0.8091 0.043 Uiso 1 1 calc R
C6 C -0.08637(12) 0.28079(12) 0.66692(17) 0.0274(5) Uani 1 1 d .
C7 C 0.09879(11) 0.26032(11) 0.55529(18) 0.0244(5) Uani 1 1 d .
O2 O 0.08742(8) 0.24579(9) 0.46646(12) 0.0264(3) Uani 1 1 d .
O3 O 0.16118(8) 0.26341(10) 0.58936(13) 0.0323(4) Uani 1 1 d .
C8 C -0.16286(13) 0.27263(14) 0.6380(2) 0.0344(5) Uani 1 1 d .
H8A H -0.1727 0.2226 0.6233 0.052 Uiso 1 1 calc R
H8B H -0.1723 0.3017 0.5805 0.052 Uiso 1 1 calc R
H8C H -0.1935 0.2883 0.6912 0.052 Uiso 1 1 calc R
O4 O 0.04589(8) 0.23031(9) 0.27866(12) 0.0272(3) Uani 1 1 d .
C9 C 0.02131(11) 0.22537(11) 0.18959(16) 0.0218(4) Uani 1 1 d .
C10 C -0.05129(11) 0.23044(11) 0.16258(16) 0.0223(4) Uani 1 1 d .
C11 C -0.07114(12) 0.22024(12) 0.06577(18) 0.0286(5) Uani 1 1 d .
H11A H -0.1200 0.2230 0.0486 0.034 Uiso 1 1 calc R
C12 C -0.02179(13) 0.20629(13) -0.00485(19) 0.0323(5) Uani 1 1 d .
H12A H -0.0363 0.1980 -0.0698 0.039 Uiso 1 1 calc R
C13 C 0.05034(12) 0.20448(12) 0.02033(18) 0.0283(5) Uani 1 1 d .
H13A H 0.0848 0.1968 -0.0289 0.034 Uiso 1 1 calc R
C14 C 0.07272(11) 0.21355(11) 0.11444(17) 0.0239(4) Uani 1 1 d .
C15 C -0.10846(12) 0.24678(11) 0.23292(17) 0.0236(4) Uani 1 1 d .
O5 O -0.09575(8) 0.25203(9) 0.32349(12) 0.0276(3) Uani 1 1 d .
O6 O -0.17051(8) 0.25588(8) 0.19994(12) 0.0267(3) Uani 1 1 d .
C16 C 0.14966(12) 0.21004(14) 0.14271(18) 0.0323(5) Uani 1 1 d .
H16A H 0.1577 0.1680 0.1833 0.048 Uiso 1 1 calc R
H16B H 0.1624 0.2530 0.1790 0.048 Uiso 1 1 calc R
H16C H 0.1791 0.2068 0.0843 0.048 Uiso 1 1 calc R
O7 O 0.54994(8) 0.22190(9) 0.53421(13) 0.0282(3) Uani 1 1 d .
C17 C 0.53227(12) 0.21876(11) 0.62715(16) 0.0233(4) Uani 1 1 d .
C18 C 0.46259(12) 0.22548(11) 0.66449(17) 0.0240(4) Uani 1 1 d .
C19 C 0.45086(13) 0.21631(12) 0.76435(19) 0.0310(5) Uani 1 1 d .
H19A H 0.4038 0.2198 0.7890 0.037 Uiso 1 1 calc R
C20 C 0.50600(14) 0.20245(14) 0.82703(19) 0.0345(5) Uani 1 1 d .
H20A H 0.4971 0.1957 0.8941 0.041 Uiso 1 1 calc R
C21 C 0.57495(13) 0.19850(12) 0.79086(19) 0.0319(5) Uani 1 1 d .
H21A H 0.6132 0.1899 0.8343 0.038 Uiso 1 1 calc R
C22 C 0.58929(12) 0.20671(12) 0.69343(18) 0.0269(5) Uani 1 1 d .
C23 C 0.39979(12) 0.24090(11) 0.60254(17) 0.0236(4) Uani 1 1 d .
O8 O 0.40551(8) 0.24478(9) 0.51054(12) 0.0261(3) Uani 1 1 d .
O9 O 0.34005(8) 0.24949(9) 0.64277(13) 0.0292(3) Uani 1 1 d .
C24 C 0.66324(13) 0.20259(17) 0.6545(2) 0.0411(6) Uani 1 1 d .
H24A H 0.6970 0.1988 0.7084 0.062 Uiso 1 1 calc R
H24B H 0.6736 0.2456 0.6169 0.062 Uiso 1 1 calc R
H24C H 0.6677 0.1607 0.6127 0.062 Uiso 1 1 calc R
O10 O 0.43646(8) 0.27226(9) 0.32546(12) 0.0267(3) Uani 1 1 d .
C25 C 0.45185(12) 0.27918(11) 0.23244(17) 0.0237(5) Uani 1 1 d .
C26 C 0.52073(12) 0.28016(11) 0.19276(17) 0.0248(4) Uani 1 1 d .
C27 C 0.52941(14) 0.29420(13) 0.09294(19) 0.0337(5) Uani 1 1 d .
H27A H 0.5759 0.2959 0.0659 0.040 Uiso 1 1 calc R
C28 C 0.47114(16) 0.30545(14) 0.0345(2) 0.0412(6) Uani 1 1 d .
H28A H 0.4775 0.3156 -0.0323 0.049 Uiso 1 1 calc R
C29 C 0.40294(14) 0.30189(13) 0.0732(2) 0.0369(6) Uani 1 1 d .
H29A H 0.3631 0.3088 0.0319 0.044 Uiso 1 1 calc R
C30 C 0.39191(13) 0.28853(12) 0.16985(18) 0.0295(5) Uani 1 1 d .
C31 C 0.58614(12) 0.26789(11) 0.25183(18) 0.0244(4) Uani 1 1 d .
O11 O 0.58231(8) 0.25522(8) 0.34214(12) 0.0255(3) Uani 1 1 d .
O12 O 0.64564(8) 0.27117(9) 0.20881(13) 0.0303(4) Uani 1 1 d .
C32 C 0.31820(13) 0.28228(15) 0.2131(2) 0.0398(6) Uani 1 1 d .
H32A H 0.2831 0.3007 0.1670 0.060 Uiso 1 1 calc R
H32B H 0.3159 0.3099 0.2731 0.060 Uiso 1 1 calc R
H32C H 0.3079 0.2322 0.2270 0.060 Uiso 1 1 calc R
N1 N 0.01420(10) 0.36537(11) 0.37118(15) 0.0287(4) Uani 1 1 d .
C33 C 0.08047(12) 0.39123(14) 0.35918(19) 0.0331(5) Uani 1 1 d .
H33A H 0.1196 0.3593 0.3633 0.040 Uiso 1 1 calc R
C34 C 0.09386(14) 0.46250(15) 0.3411(2) 0.0372(6) Uani 1 1 d .
H34A H 0.1412 0.4791 0.3331 0.045 Uiso 1 1 calc R
C35 C 0.03683(15) 0.50914(15) 0.3349(2) 0.0401(6) Uani 1 1 d .
H35A H 0.0444 0.5582 0.3221 0.048 Uiso 1 1 calc R
C36 C -0.03135(14) 0.48292(14) 0.3477(2) 0.0357(6) Uani 1 1 d .
H36A H -0.0713 0.5137 0.3442 0.043 Uiso 1 1 calc R
C37 C -0.04020(12) 0.41105(13) 0.36588(18) 0.0299(5) Uani 1 1 d .
H37A H -0.0871 0.3934 0.3750 0.036 Uiso 1 1 calc R
N2 N -0.01764(10) 0.12985(11) 0.41849(15) 0.0274(4) Uani 1 1 d .
C38 C -0.08241(12) 0.10119(13) 0.43262(19) 0.0304(5) Uani 1 1 d .
H38A H -0.1230 0.1312 0.4287 0.036 Uiso 1 1 calc R
C39 C -0.09213(13) 0.02986(14) 0.4527(2) 0.0355(6) Uani 1 1 d .
H39A H -0.1385 0.0110 0.4619 0.043 Uiso 1 1 calc R
C40 C -0.03314(14) -0.01350(15) 0.4590(2) 0.0383(6) Uani 1 1 d .
H40A H -0.0384 -0.0626 0.4734 0.046 Uiso 1 1 calc R
C41 C 0.03397(13) 0.01530(14) 0.4441(2) 0.0359(6) Uani 1 1 d .
H41A H 0.0752 -0.0137 0.4475 0.043 Uiso 1 1 calc R
C42 C 0.03941(12) 0.08684(14) 0.42427(19) 0.0314(5) Uani 1 1 d .
H42A H 0.0853 0.1067 0.4143 0.038 Uiso 1 1 calc R
N3 N 0.51173(10) 0.36022(11) 0.46798(15) 0.0280(4) Uani 1 1 d .
C43 C 0.45680(12) 0.40588(13) 0.47598(19) 0.0306(5) Uani 1 1 d .
H43A H 0.4101 0.3889 0.4632 0.037 Uiso 1 1 calc R
C44 C 0.46544(14) 0.47633(14) 0.5020(2) 0.0357(6) Uani 1 1 d .
H44A H 0.4255 0.5071 0.5071 0.043 Uiso 1 1 calc R
C45 C 0.53346(14) 0.50126(14) 0.5204(2) 0.0382(6) Uani 1 1 d .
H45A H 0.5409 0.5494 0.5388 0.046 Uiso 1 1 calc R
C46 C 0.59047(13) 0.45487(14) 0.5117(2) 0.0362(6) Uani 1 1 d .
H46A H 0.6376 0.4709 0.5233 0.043 Uiso 1 1 calc R
C47 C 0.57763(12) 0.38516(14) 0.48586(19) 0.0325(5) Uani 1 1 d .
H47A H 0.6168 0.3535 0.4805 0.039 Uiso 1 1 calc R
N4 N 0.48372(9) 0.13533(10) 0.38423(14) 0.0247(4) Uani 1 1 d .
C48 C 0.41964(12) 0.10647(12) 0.36540(17) 0.0272(5) Uani 1 1 d .
H48A H 0.3786 0.1357 0.3703 0.033 Uiso 1 1 calc R
C49 C 0.41122(13) 0.03630(14) 0.33930(19) 0.0328(5) Uani 1 1 d .
H49A H 0.3653 0.0174 0.3266 0.039 Uiso 1 1 calc R
C50 C 0.47139(13) -0.00631(14) 0.3319(2) 0.0335(5) Uani 1 1 d .
H50A H 0.4672 -0.0550 0.3146 0.040 Uiso 1 1 calc R
C51 C 0.53712(13) 0.02306(13) 0.3500(2) 0.0327(5) Uani 1 1 d .
H51A H 0.5790 -0.0050 0.3450 0.039 Uiso 1 1 calc R
C52 C 0.54141(12) 0.09373(12) 0.37564(17) 0.0269(5) Uani 1 1 d .
H52A H 0.5869 0.1138 0.3877 0.032 Uiso 1 1 calc R

loop_
_atom_site_aniso_label
_atom_site_aniso_U_11
_atom_site_aniso_U_22
_atom_site_aniso_U_33
_atom_site_aniso_U_23
_atom_site_aniso_U_13
_atom_site_aniso_U_12
Mn1 0.01565(14) 0.02955(18) 0.02495(17) 0.00116(13) -0.00022(13) 0.00189(12)
Mn2 0.01543(14) 0.02672(17) 0.02455(17) -0.00201(13) -0.00217(13) 0.00174(12)
Mn3 0.02454(17) 0.02811(17) 0.02466(15) -0.00078(14) -0.00060(14) -0.00153(13)
O1 0.0186(7) 0.0346(9) 0.0260(8) -0.0013(7) 0.0018(6) 0.0027(6)
C1 0.0237(10) 0.0143(9) 0.0330(12) 0.0031(8) 0.0044(9) 0.0000(8)
C2 0.0239(10) 0.0173(9) 0.0273(11) 0.0026(8) -0.0011(8) -0.0044(8)
C3 0.0323(12) 0.0311(12) 0.0314(12) 0.0005(10) -0.0005(10) -0.0072(10)
C4 0.0474(15) 0.0396(14) 0.0261(12) -0.0034(11) 0.0018(11) -0.0072(11)
C5 0.0395(14) 0.0341(13) 0.0331(13) 0.0019(10) 0.0110(11) -0.0018(10)
C6 0.0282(11) 0.0223(10) 0.0318(12) 0.0053(9) 0.0063(9) 0.0011(8)
C7 0.0215(10) 0.0170(9) 0.0348(13) 0.0025(9) -0.0014(9) -0.0012(8)
O2 0.0196(7) 0.0319(9) 0.0277(8) -0.0002(7) -0.0019(6) 0.0008(6)
O3 0.0201(8) 0.0421(10) 0.0346(9) -0.0038(8) -0.0050(7) -0.0037(7)
C8 0.0271(12) 0.0366(13) 0.0395(14) 0.0081(11) 0.0108(10) 0.0029(10)
O4 0.0181(7) 0.0387(9) 0.0250(8) 0.0016(7) -0.0006(6) 0.0036(6)
C9 0.0233(10) 0.0168(9) 0.0254(11) 0.0039(8) -0.0014(9) -0.0001(8)
C10 0.0213(10) 0.0166(9) 0.0289(12) 0.0021(8) -0.0030(8) -0.0014(8)
C11 0.0256(11) 0.0264(11) 0.0338(12) 0.0005(9) -0.0049(9) -0.0038(9)
C12 0.0353(13) 0.0327(12) 0.0289(12) -0.0043(10) -0.0043(10) -0.0038(10)
C13 0.0283(11) 0.0272(11) 0.0293(12) 0.0012(9) 0.0053(9) -0.0021(9)
C14 0.0221(10) 0.0192(10) 0.0305(12) 0.0068(8) 0.0023(9) -0.0012(8)
C15 0.0214(10) 0.0172(10) 0.0321(12) 0.0010(8) -0.0038(9) -0.0021(8)
O5 0.0180(7) 0.0327(9) 0.0319(9) 0.0004(7) 0.0012(6) 0.0026(6)
O6 0.0181(7) 0.0275(8) 0.0345(9) -0.0019(7) -0.0034(6) -0.0008(6)
C16 0.0217(11) 0.0456(14) 0.0295(12) 0.0105(11) 0.0044(9) 0.0028(10)
O7 0.0184(7) 0.0383(9) 0.0280(8) -0.0045(7) -0.0035(6) 0.0049(6)
C17 0.0232(10) 0.0196(10) 0.0272(11) -0.0028(8) -0.0054(9) -0.0015(8)
C18 0.0240(11) 0.0199(10) 0.0282(12) -0.0021(8) -0.0021(9) -0.0005(8)
C19 0.0305(12) 0.0267(11) 0.0358(13) 0.0033(10) 0.0040(10) -0.0009(9)
C20 0.0407(14) 0.0339(13) 0.0289(12) 0.0026(10) -0.0005(10) 0.0022(10)
C21 0.0348(12) 0.0289(11) 0.0320(12) -0.0028(10) -0.0103(10) 0.0009(9)
C22 0.0253(11) 0.0251(11) 0.0303(12) -0.0041(9) -0.0067(9) 0.0017(9)
C23 0.0218(10) 0.0179(10) 0.0311(11) -0.0026(9) -0.0018(9) -0.0016(8)
O8 0.0171(7) 0.0315(8) 0.0295(9) -0.0017(7) -0.0027(6) 0.0013(6)
O9 0.0201(8) 0.0352(9) 0.0322(9) -0.0004(7) 0.0007(7) -0.0001(7)
C24 0.0222(12) 0.0636(18) 0.0376(14) -0.0063(13) -0.0088(10) 0.0067(12)
O10 0.0182(7) 0.0333(9) 0.0288(8) 0.0020(7) -0.0048(6) 0.0017(6)
C25 0.0240(10) 0.0147(9) 0.0324(12) -0.0018(8) -0.0064(9) -0.0008(8)
C26 0.0281(11) 0.0165(9) 0.0299(12) -0.0001(8) -0.0031(9) 0.0008(8)
C27 0.0377(13) 0.0294(12) 0.0341(13) 0.0009(10) 0.0012(11) 0.0009(10)
C28 0.0572(17) 0.0384(14) 0.0281(12) 0.0040(11) -0.0046(12) 0.0046(12)
C29 0.0405(14) 0.0319(12) 0.0384(14) 0.0017(11) -0.0160(11) 0.0000(11)
C30 0.0327(12) 0.0227(10) 0.0330(12) -0.0013(9) -0.0113(10) -0.0028(9)
C31 0.0232(10) 0.0172(10) 0.0327(12) -0.0017(8) 0.0005(9) -0.0017(8)
O11 0.0206(7) 0.0290(8) 0.0269(8) -0.0020(6) -0.0023(6) 0.0004(6)
O12 0.0234(8) 0.0330(9) 0.0345(9) 0.0051(7) 0.0040(7) -0.0022(7)
C32 0.0251(12) 0.0414(14) 0.0531(16) 0.0034(13) -0.0136(11) -0.0018(11)
N1 0.0208(9) 0.0352(11) 0.0302(10) 0.0025(8) -0.0003(8) 0.0004(8)
C33 0.0215(11) 0.0398(13) 0.0381(13) 0.0074(11) 0.0001(10) 0.0012(9)
C34 0.0275(12) 0.0439(15) 0.0402(15) 0.0120(11) -0.0015(10) -0.0062(10)
C35 0.0427(15) 0.0336(13) 0.0439(16) 0.0098(12) -0.0070(12) -0.0026(11)
C36 0.0279(12) 0.0386(14) 0.0407(14) 0.0034(11) -0.0056(10) 0.0052(10)
C37 0.0215(10) 0.0341(12) 0.0340(13) -0.0003(10) -0.0028(9) 0.0020(9)
N2 0.0201(9) 0.0313(10) 0.0306(10) -0.0005(8) -0.0032(7) 0.0025(8)
C38 0.0196(10) 0.0343(12) 0.0373(13) 0.0047(10) -0.0027(10) 0.0034(9)
C39 0.0234(11) 0.0379(14) 0.0451(15) 0.0066(11) -0.0040(10) -0.0030(10)
C40 0.0364(14) 0.0307(13) 0.0478(15) 0.0046(11) -0.0059(12) 0.0004(11)
C41 0.0289(12) 0.0357(13) 0.0431(15) -0.0023(11) -0.0043(11) 0.0087(10)
C42 0.0210(10) 0.0384(13) 0.0347(12) -0.0018(11) -0.0013(10) 0.0035(9)
N3 0.0192(9) 0.0328(10) 0.0322(10) -0.0038(8) 0.0009(8) 0.0005(7)
C43 0.0194(10) 0.0342(12) 0.0381(13) 0.0007(10) 0.0021(9) -0.0001(9)
C44 0.0274(12) 0.0344(13) 0.0454(15) -0.0033(11) 0.0010(11) 0.0055(10)
C45 0.0356(13) 0.0325(13) 0.0466(16) -0.0030(12) 0.0009(12) -0.0062(11)
C46 0.0232(11) 0.0425(14) 0.0428(15) -0.0083(12) 0.0002(10) -0.0063(10)
C47 0.0191(11) 0.0423(14) 0.0361(13) -0.0067(11) -0.0012(9) 0.0010(10)
N4 0.0185(8) 0.0286(10) 0.0270(10) 0.0007(8) 0.0009(7) 0.0014(7)
C48 0.0195(10) 0.0307(11) 0.0313(12) -0.0019(9) 0.0020(9) 0.0016(8)
C49 0.0251(11) 0.0368(13) 0.0364(14) -0.0028(10) 0.0013(10) -0.0045(10)
C50 0.0308(12) 0.0273(12) 0.0423(14) -0.0041(10) 0.0030(11) 0.0006(10)
C51 0.0242(11) 0.0329(13) 0.0412(14) 0.0011(11) 0.0039(10) 0.0062(9)
C52 0.0197(10) 0.0303(11) 0.0307(12) 0.0024(9) 0.0017(9) 0.0027(8)

loop_
_atom_type_symbol
_atom_type_description
_atom_type_scat_dispersion_real
_atom_type_scat_dispersion_imag
_atom_type_scat_source
C C 0.0033 0.0016 'International Tables Vol C Tables 4.2.6.8 and 6.1.1.4'
H H 0.0000 0.0000 'International Tables Vol C Tables 4.2.6.8 and 6.1.1.4'
N N 0.0061 0.0033 'International Tables Vol C Tables 4.2.6.8 and 6.1.1.4'
O O 0.0106 0.0060 'International Tables Vol C Tables 4.2.6.8 and 6.1.1.4'
Mn Mn 0.3368 0.7283 'International Tables Vol C Tables 4.2.6.8 and 6.1.1.4'

loop_
_geom_angle_atom_site_label_1
_geom_angle_atom_site_label_2
_geom_angle_atom_site_label_3
_geom_angle
_geom_angle_site_symmetry_1
_geom_angle_site_symmetry_3
O1 Mn1 O4 178.44(7) . .
O1 Mn1 O5 86.74(7) . .
O4 Mn1 O5 91.82(7) . .
O1 Mn1 O2 91.65(7) . .
O4 Mn1 O2 89.81(7) . .
O5 Mn1 O2 177.59(7) . .
O1 Mn1 N2 88.07(7) . .
O4 Mn1 N2 91.36(7) . .
O5 Mn1 N2 91.21(7) . .
O2 Mn1 N2 90.52(7) . .
O1 Mn1 N1 92.01(7) . .
O4 Mn1 N1 88.62(7) . .
O5 Mn1 N1 91.06(7) . .
O2 Mn1 N1 87.20(7) . .
N2 Mn1 N1 177.72(7) . .
O10 Mn2 O7 177.64(7) . .
O10 Mn2 O8 87.09(7) . .
O7 Mn2 O8 90.59(7) . .
O10 Mn2 O11 90.94(7) . .
O7 Mn2 O11 91.40(7) . .
O8 Mn2 O11 177.10(7) . .
O10 Mn2 N4 88.64(7) . .
O7 Mn2 N4 91.10(7) . .
O8 Mn2 N4 93.01(7) . .
O11 Mn2 N4 89.06(7) . .
O10 Mn2 N3 92.17(8) . .
O7 Mn2 N3 88.23(7) . .
O8 Mn2 N3 90.23(7) . .
O11 Mn2 N3 87.73(7) . .
N4 Mn2 N3 176.71(7) . .
O3 Mn3 O6 100.22(7) . 4
O3 Mn3 O12 103.55(7) . 4_565
O6 Mn3 O12 114.73(7) 4 4_565
O3 Mn3 O9 112.77(7) . .
O6 Mn3 O9 111.71(7) 4 .
O12 Mn3 O9 112.91(7) 4_565 .
C1 O1 Mn1 129.65(14) . .
O1 C1 C2 124.8(2) . .
O1 C1 C6 116.4(2) . .
C2 C1 C6 118.7(2) . .
C3 C2 C1 119.7(2) . .
C3 C2 C7 117.3(2) . .
C1 C2 C7 123.0(2) . .
C4 C3 C2 121.0(2) . .
C4 C3 H3A 119.5 . .
C2 C3 H3A 119.5 . .
C3 C4 C5 119.3(2) . .
C3 C4 H4A 120.4 . .
C5 C4 H4A 120.4 . .
C6 C5 C4 121.8(2) . .
C6 C5 H5A 119.1 . .
C4 C5 H5A 119.1 . .
C5 C6 C1 119.4(2) . .
C5 C6 C8 122.1(2) . .
C1 C6 C8 118.5(2) . .
O3 C7 O2 121.6(2) . .
O3 C7 C2 117.1(2) . .
O2 C7 C2 121.34(19) . .
C7 O2 Mn1 129.06(15) . .
C7 O3 Mn3 136.33(17) . .
C6 C8 H8A 109.5 . .
C6 C8 H8B 109.5 . .
H8A C8 H8B 109.5 . .
C6 C8 H8C 109.5 . .
H8A C8 H8C 109.5 . .
H8B C8 H8C 109.5 . .
C9 O4 Mn1 128.95(14) . .
O4 C9 C10 125.4(2) . .
O4 C9 C14 116.74(19) . .
C10 C9 C14 117.9(2) . .
C11 C10 C9 119.9(2) . .
C11 C10 C15 117.5(2) . .
C9 C10 C15 122.7(2) . .
C12 C11 C10 121.6(2) . .
C12 C11 H11A 119.2 . .
C10 C11 H11A 119.2 . .
C11 C12 C13 118.9(2) . .
C11 C12 H12A 120.6 . .
C13 C12 H12A 120.6 . .
C14 C13 C12 121.8(2) . .
C14 C13 H13A 119.1 . .
C12 C13 H13A 119.1 . .
C13 C14 C9 119.8(2) . .
C13 C14 C16 122.3(2) . .
C9 C14 C16 117.9(2) . .
O6 C15 O5 121.0(2) . .
O6 C15 C10 117.5(2) . .
O5 C15 C10 121.5(2) . .
C15 O5 Mn1 129.53(15) . .
C15 O6 Mn3 124.01(15) . 3_554
C14 C16 H16A 109.5 . .
C14 C16 H16B 109.5 . .
H16A C16 H16B 109.5 . .
C14 C16 H16C 109.5 . .
H16A C16 H16C 109.5 . .
H16B C16 H16C 109.5 . .
C17 O7 Mn2 129.35(14) . .
O7 C17 C18 125.5(2) . .
O7 C17 C22 116.1(2) . .
C18 C17 C22 118.4(2) . .
C19 C18 C17 119.5(2) . .
C19 C18 C23 117.6(2) . .
C17 C18 C23 122.9(2) . .
C20 C19 C18 121.5(2) . .
C20 C19 H19A 119.3 . .
C18 C19 H19A 119.3 . .
C19 C20 C21 119.1(2) . .
C19 C20 H20A 120.5 . .
C21 C20 H20A 120.5 . .
C22 C21 C20 121.7(2) . .
C22 C21 H21A 119.1 . .
C20 C21 H21A 119.1 . .
C21 C22 C17 119.7(2) . .
C21 C22 C24 121.8(2) . .
C17 C22 C24 118.5(2) . .
O9 C23 O8 120.3(2) . .
O9 C23 C18 118.5(2) . .
O8 C23 C18 121.1(2) . .
C23 O8 Mn2 129.15(15) . .
C23 O9 Mn3 108.49(15) . .
C22 C24 H24A 109.5 . .
C22 C24 H24B 109.5 . .
H24A C24 H24B 109.5 . .
C22 C24 H24C 109.5 . .
H24A C24 H24C 109.5 . .
H24B C24 H24C 109.5 . .
C25 O10 Mn2 129.70(15) . .
O10 C25 C26 125.5(2) . .
O10 C25 C30 115.2(2) . .
C26 C25 C30 119.2(2) . .
C25 C26 C27 119.3(2) . .
C25 C26 C31 122.9(2) . .
C27 C26 C31 117.8(2) . .
C28 C27 C26 120.6(3) . .
C28 C27 H27A 119.7 . .
C26 C27 H27A 119.7 . .
C27 C28 C29 120.0(3) . .
C27 C28 H28A 120.0 . .
C29 C28 H28A 120.0 . .
C30 C29 C28 121.4(2) . .
C30 C29 H29A 119.3 . .
C28 C29 H29A 119.3 . .
C29 C30 C25 119.4(2) . .
C29 C30 C32 122.4(2) . .
C25 C30 C32 118.2(2) . .
O12 C31 O11 121.2(2) . .
O12 C31 C26 117.6(2) . .
O11 C31 C26 121.2(2) . .
C31 O11 Mn2 129.02(15) . .
C31 O12 Mn3 120.98(16) . 3_654
C30 C32 H32A 109.5 . .
C30 C32 H32B 109.5 . .
H32A C32 H32B 109.5 . .
C30 C32 H32C 109.5 . .
H32A C32 H32C 109.5 . .
H32B C32 H32C 109.5 . .
C37 N1 C33 117.9(2) . .
C37 N1 Mn1 121.47(16) . .
C33 N1 Mn1 120.54(16) . .
N1 C33 C34 122.6(2) . .
N1 C33 H33A 118.7 . .
C34 C33 H33A 118.7 . .
C33 C34 C35 118.8(2) . .
C33 C34 H34A 120.6 . .
C35 C34 H34A 120.6 . .
C36 C35 C34 118.8(2) . .
C36 C35 H35A 120.6 . .
C34 C35 H35A 120.6 . .
C37 C36 C35 118.8(2) . .
C37 C36 H36A 120.6 . .
C35 C36 H36A 120.6 . .
N1 C37 C36 123.0(2) . .
N1 C37 H37A 118.5 . .
C36 C37 H37A 118.5 . .
C38 N2 C42 118.2(2) . .
C38 N2 Mn1 121.31(16) . .
C42 N2 Mn1 120.46(16) . .
N2 C38 C39 122.5(2) . .
N2 C38 H38A 118.7 . .
C39 C38 H38A 118.7 . .
C40 C39 C38 118.7(2) . .
C40 C39 H39A 120.7 . .
C38 C39 H39A 120.7 . .
C39 C40 C41 119.4(2) . .
C39 C40 H40A 120.3 . .
C41 C40 H40A 120.3 . .
C42 C41 C40 118.6(2) . .
C42 C41 H41A 120.7 . .
C40 C41 H41A 120.7 . .
N2 C42 C41 122.7(2) . .
N2 C42 H42A 118.7 . .
C41 C42 H42A 118.7 . .
C43 N3 C47 117.9(2) . .
C43 N3 Mn2 121.25(16) . .
C47 N3 Mn2 120.85(16) . .
N3 C43 C44 122.8(2) . .
N3 C43 H43A 118.6 . .
C44 C43 H43A 118.6 . .
C43 C44 C45 118.7(2) . .
C43 C44 H44A 120.6 . .
C45 C44 H44A 120.6 . .
C44 C45 C46 119.0(2) . .
C44 C45 H45A 120.5 . .
C46 C45 H45A 120.5 . .
C47 C46 C45 119.0(2) . .
C47 C46 H46A 120.5 . .
C45 C46 H46A 120.5 . .
N3 C47 C46 122.6(2) . .
N3 C47 H47A 118.7 . .
C46 C47 H47A 118.7 . .
C52 N4 C48 118.1(2) . .
C52 N4 Mn2 120.46(15) . .
C48 N4 Mn2 121.44(15) . .
N4 C48 C49 122.7(2) . .
N4 C48 H48A 118.7 . .
C49 C48 H48A 118.7 . .
C48 C49 C50 118.5(2) . .
C48 C49 H49A 120.7 . .
C50 C49 H49A 120.7 . .
C51 C50 C49 119.1(2) . .
C51 C50 H50A 120.5 . .
C49 C50 H50A 120.5 . .
C52 C51 C50 119.1(2) . .
C52 C51 H51A 120.5 . .
C50 C51 H51A 120.5 . .
N4 C52 C51 122.5(2) . .
N4 C52 H52A 118.7 . .
C51 C52 H52A 118.7 . .

loop_
_geom_bond_atom_site_label_1
_geom_bond_atom_site_label_2
_geom_bond_distance
_geom_bond_site_symmetry_2
Mn1 O1 1.8514(16) .
Mn1 O4 1.8663(17) .
Mn1 O5 1.9807(16) .
Mn1 O2 1.9916(16) .
Mn1 N2 2.245(2) .
Mn1 N1 2.271(2) .
Mn2 O10 1.8465(16) .
Mn2 O7 1.8641(17) .
Mn2 O8 2.0279(16) .
Mn2 O11 2.0350(16) .
Mn2 N4 2.204(2) .
Mn2 N3 2.212(2) .
Mn3 O3 2.0505(17) .
Mn3 O6 2.0560(16) 4
Mn3 O12 2.0648(17) 4_565
Mn3 O9 2.0953(17) .
O1 C1 1.317(3) .
C1 C2 1.415(3) .
C1 C6 1.422(3) .
C2 C3 1.403(3) .
C2 C7 1.483(3) .
C3 C4 1.383(4) .
C3 H3A 0.9500 .
C4 C5 1.387(4) .
C4 H4A 0.9500 .
C5 C6 1.385(4) .
C5 H5A 0.9500 .
C6 C8 1.500(3) .
C7 O3 1.265(3) .
C7 O2 1.275(3) .
C8 H8A 0.9800 .
C8 H8B 0.9800 .
C8 H8C 0.9800 .
O4 C9 1.317(3) .
C9 C10 1.418(3) .
C9 C14 1.436(3) .
C10 C11 1.402(3) .
C10 C15 1.481(3) .
C11 C12 1.372(4) .
C11 H11A 0.9500 .
C12 C13 1.400(3) .
C12 H12A 0.9500 .
C13 C14 1.377(3) .
C13 H13A 0.9500 .
C14 C16 1.500(3) .
C15 O6 1.264(3) .
C15 O5 1.277(3) .
O6 Mn3 2.0559(16) 3_554
C16 H16A 0.9800 .
C16 H16B 0.9800 .
C16 H16C 0.9800 .
O7 C17 1.327(3) .
C17 C18 1.413(3) .
C17 C22 1.428(3) .
C18 C19 1.407(3) .
C18 C23 1.487(3) .
C19 C20 1.376(4) .
C19 H19A 0.9500 .
C20 C21 1.391(4) .
C20 H20A 0.9500 .
C21 C22 1.381(4) .
C21 H21A 0.9500 .
C22 C24 1.492(3) .
C23 O9 1.263(3) .
C23 O8 1.278(3) .
C24 H24A 0.9800 .
C24 H24B 0.9800 .
C24 H24C 0.9800 .
O10 C25 1.324(3) .
C25 C26 1.406(3) .
C25 C30 1.431(3) .
C26 C27 1.413(3) .
C26 C31 1.494(3) .
C27 C28 1.377(4) .
C27 H27A 0.9500 .
C28 C29 1.391(4) .
C28 H28A 0.9500 .
C29 C30 1.375(4) .
C29 H29A 0.9500 .
C30 C32 1.513(4) .
C31 O12 1.268(3) .
C31 O11 1.272(3) .
O12 Mn3 2.0648(17) 3_654
C32 H32A 0.9800 .
C32 H32B 0.9800 .
C32 H32C 0.9800 .
N1 C37 1.337(3) .
N1 C33 1.348(3) .
C33 C34 1.386(4) .
C33 H33A 0.9500 .
C34 C35 1.388(4) .
C34 H34A 0.9500 .
C35 C36 1.385(4) .
C35 H35A 0.9500 .
C36 C37 1.384(4) .
C36 H36A 0.9500 .
C37 H37A 0.9500 .
N2 C38 1.346(3) .
N2 C42 1.346(3) .
C38 C39 1.381(3) .
C38 H38A 0.9500 .
C39 C40 1.379(4) .
C39 H39A 0.9500 .
C40 C41 1.388(3) .
C40 H40A 0.9500 .
C41 C42 1.376(4) .
C41 H41A 0.9500 .
C42 H42A 0.9500 .
N3 C43 1.347(3) .
N3 C47 1.348(3) .
C43 C44 1.382(4) .
C43 H43A 0.9500 .
C44 C45 1.386(3) .
C44 H44A 0.9500 .
C45 C46 1.387(4) .
C45 H45A 0.9500 .
C46 C47 1.379(4) .
C46 H46A 0.9500 .
C47 H47A 0.9500 .
N4 C52 1.342(3) .
N4 C48 1.347(3) .
C48 C49 1.377(3) .
C48 H48A 0.9500 .
C49 C50 1.390(3) .
C49 H49A 0.9500 .
C50 C51 1.377(3) .
C50 H50A 0.9500 .
C51 C52 1.377(3) .
C51 H51A 0.9500 .
C52 H52A 0.9500 .
